data_4311384
loop_
_publ_author_name
'Cora E. MacBeth'
'J. Christopher Thomas'
'Theodore A. Betley'
'Jonas C. Peters'

_publ_section_title
;
 The Coordination Chemistry of "[BP3]NiX" Platforms: Targeting Low-Valent
 Nickel Sources as Promising Candidates to L3NiE and L3Ni\\tbE Linkages
;
_journal_name_full 'Inorganic Chemistry'
_journal_page_first 4645
_journal_page_last 4662
_journal_paper_doi 10.1021/ic049936p
_journal_volume 43
_journal_year 2004
_chemical_formula_sum 'C45 H41 B N Ni O P3'
_chemical_formula_weight 774.22
_chemical_name_systematic
; 
 ? 
;
_space_group_IT_number 15
_symmetry_cell_setting monoclinic
_symmetry_space_group_name_Hall '-C 2yc'
_symmetry_space_group_name_H-M 'C 1 2/c 1'
_atom_sites_solution_hydrogens geom
_atom_sites_solution_primary direct
_atom_sites_solution_secondary difmap
_audit_creation_method SHELXL-97
_cell_angle_alpha 90.00
_cell_angle_beta 110.668(2)
_cell_angle_gamma 90.00
_cell_formula_units_Z 8
_cell_length_a 39.359(4)
_cell_length_b 12.9396(13)
_cell_length_c 16.1218(16)
_cell_measurement_temperature 96(2)
_cell_volume 7682.2(13)
_computing_cell_refinement 'Bruker XSCANS'
_computing_data_collection 'Bruker XSCANS'
_computing_data_reduction 'Bruker SHELXTL'
_computing_molecular_graphics 'Bruker SHELXTL'
_computing_publication_material 'Bruker SHELXTL'
_computing_structure_refinement 'SHELXL-97 (Sheldrick, 1997)'
_computing_structure_solution 'SHELXS-97 (Sheldrick, 1990)'
_diffrn_ambient_temperature 96(2)
_diffrn_measured_fraction_theta_full 0.906
_diffrn_measured_fraction_theta_max 0.906
_diffrn_measurement_device_type 'Bruker P4'
_diffrn_measurement_method '\w scans'
_diffrn_radiation_monochromator graphite
_diffrn_radiation_source 'fine-focus sealed tube'
_diffrn_radiation_type MoK\a
_diffrn_radiation_wavelength 0.71073
_diffrn_reflns_av_R_equivalents 0.0728
_diffrn_reflns_av_sigmaI/netI 0.1046
_diffrn_reflns_limit_h_max 30
_diffrn_reflns_limit_h_min -52
_diffrn_reflns_limit_k_max 17
_diffrn_reflns_limit_k_min -16
_diffrn_reflns_limit_l_max 20
_diffrn_reflns_limit_l_min -18
_diffrn_reflns_number 23382
_diffrn_reflns_theta_full 28.48
_diffrn_reflns_theta_max 28.48
_diffrn_reflns_theta_min 1.67
_exptl_absorpt_coefficient_mu 0.667
_exptl_absorpt_correction_type none
_exptl_crystal_colour red
_exptl_crystal_density_diffrn 1.339
_exptl_crystal_density_method 'not measured'
_exptl_crystal_description trapezoidal
_exptl_crystal_F_000 3232
_refine_diff_density_max 0.959
_refine_diff_density_min -0.773
_refine_diff_density_rms 0.088
_refine_ls_extinction_method none
_refine_ls_goodness_of_fit_ref 1.110
_refine_ls_hydrogen_treatment mixed
_refine_ls_matrix_type full
_refine_ls_number_parameters 469
_refine_ls_number_reflns 8807
_refine_ls_number_restraints 0
_refine_ls_restrained_S_all 1.110
_refine_ls_R_factor_all 0.0951
_refine_ls_R_factor_gt 0.0492
_refine_ls_shift/su_max 0.009
_refine_ls_shift/su_mean 0.002
_refine_ls_structure_factor_coef Fsqd
_refine_ls_weighting_details 'calc w=1/[\s^2^(Fo^2^)+(0.0000P)^2^+0.0000P] where P=(Fo^2^+2Fc^2^)/3'
_refine_ls_weighting_scheme calc
_refine_ls_wR_factor_gt 0.0717
_refine_ls_wR_factor_ref 0.0788
_reflns_number_gt 5349
_reflns_number_total 8807
_reflns_threshold_expression >2sigma(I)
_cod_data_source_file ic049936psi20040115_124736_13.cif
_cod_data_source_block bp3nino
_cod_depositor_comments
;
The following automatic conversions were performed:
'_symmetry_cell_setting' value 'Monoclinic' changed to 'monoclinic'
according to '/home/saulius/struct/CIF-dictionaries/cif_core.dic'
dictionary named 'cif_core.dic' version 2.4.1 from 2010-06-29.

Automatic conversion script
Id: cif_fix_enum 1527 2010-12-29 10:47:43Z saulius 
;
_cod_database_code 4311384

loop_
_symmetry_equiv_pos_as_xyz
'x, y, z'
'-x, y, -z+1/2'
'x+1/2, y+1/2, z'
'-x+1/2, y+1/2, -z+1/2'
'-x, -y, -z'
'x, -y, z-1/2'
'-x+1/2, -y+1/2, -z'
'x+1/2, -y+1/2, z-1/2'

loop_
_atom_site_label
_atom_site_type_symbol
_atom_site_fract_x
_atom_site_fract_y
_atom_site_fract_z
_atom_site_U_iso_or_equiv
_atom_site_adp_type
_atom_site_occupancy
_atom_site_symmetry_multiplicity
_atom_site_calc_flag
_atom_site_refinement_flags
_atom_site_disorder_assembly
_atom_site_disorder_group
Ni Ni 0.096892(10) 0.27820(3) 0.31798(2) 0.01618(10) Uani 1 1 d . . .
P1 P 0.089032(19) 0.34118(5) 0.18354(5) 0.01531(17) Uani 1 1 d . . .
P2 P 0.129668(19) 0.14645(5) 0.30042(5) 0.01656(18) Uani 1 1 d . . .
P3 P 0.146706(19) 0.37053(5) 0.38843(5) 0.01571(18) Uani 1 1 d . . .
B B 0.16708(8) 0.3072(2) 0.2377(2) 0.0167(8) Uani 1 1 d . . .
N N 0.06442(6) 0.25818(18) 0.35624(16) 0.0258(6) Uani 1 1 d . . .
O O 0.04143(7) 0.2375(2) 0.38493(19) 0.0635(8) Uani 1 1 d . . .
C1 C 0.19900(7) 0.3240(2) 0.19680(17) 0.0163(6) Uani 1 1 d . . .
C2 C 0.21082(7) 0.2481(2) 0.15119(18) 0.0206(7) Uani 1 1 d . . .
H2 H 0.1998 0.1818 0.1441 0.025 Uiso 1 1 calc R . .
C3 C 0.23777(7) 0.2651(2) 0.11582(18) 0.0248(7) Uani 1 1 d . . .
H3 H 0.2448 0.2108 0.0856 0.030 Uiso 1 1 calc R . .
C4 C 0.25427(8) 0.3596(2) 0.12432(19) 0.0269(8) Uani 1 1 d . . .
H4 H 0.2731 0.3713 0.1013 0.032 Uiso 1 1 calc R . .
C5 C 0.24292(8) 0.4378(2) 0.1673(2) 0.0278(8) Uani 1 1 d . . .
H5 H 0.2538 0.5042 0.1729 0.033 Uiso 1 1 calc R . .
C6 C 0.21603(7) 0.4202(2) 0.20175(18) 0.0224(7) Uani 1 1 d . . .
H6 H 0.2087 0.4757 0.2302 0.027 Uiso 1 1 calc R . .
C7 C 0.13174(7) 0.38097(19) 0.17757(17) 0.0162(6) Uani 1 1 d . . .
H7A H 0.1300 0.3795 0.1148 0.019 Uiso 1 1 calc R . .
H7B H 0.1365 0.4533 0.1985 0.019 Uiso 1 1 calc R . .
C8 C 0.15591(7) 0.18244(19) 0.23312(17) 0.0163(6) Uani 1 1 d . . .
H8A H 0.1785 0.1409 0.2520 0.020 Uiso 1 1 calc R . .
H8B H 0.1419 0.1643 0.1707 0.020 Uiso 1 1 calc R . .
C9 C 0.18204(7) 0.3479(2) 0.34291(17) 0.0163(6) Uani 1 1 d . . .
H9A H 0.1958 0.4128 0.3467 0.020 Uiso 1 1 calc R . .
H9B H 0.1991 0.2957 0.3800 0.020 Uiso 1 1 calc R . .
C10 C 0.05623(7) 0.4469(2) 0.14494(18) 0.0162(6) Uani 1 1 d . . .
C11 C 0.02617(7) 0.4518(2) 0.17116(18) 0.0190(7) Uani 1 1 d . . .
H11 H 0.0229 0.4008 0.2101 0.023 Uiso 1 1 calc R . .
C12 C 0.00101(8) 0.5302(2) 0.14116(18) 0.0235(7) Uani 1 1 d . . .
H12 H -0.0196 0.5323 0.1588 0.028 Uiso 1 1 calc R . .
C13 C 0.00573(8) 0.6057(2) 0.08541(18) 0.0218(7) Uani 1 1 d . . .
H13 H -0.0114 0.6604 0.0656 0.026 Uiso 1 1 calc R . .
C14 C 0.03529(8) 0.6013(2) 0.05872(18) 0.0223(7) Uani 1 1 d . . .
H14 H 0.0385 0.6527 0.0200 0.027 Uiso 1 1 calc R . .
C15 C 0.06042(7) 0.5223(2) 0.08796(18) 0.0207(7) Uani 1 1 d . . .
H15 H 0.0807 0.5196 0.0689 0.025 Uiso 1 1 calc R . .
C16 C 0.06968(7) 0.24665(19) 0.09451(17) 0.0146(6) Uani 1 1 d . . .
C17 C 0.03802(7) 0.1967(2) 0.09069(18) 0.0189(7) Uani 1 1 d . . .
H17 H 0.0276 0.2110 0.1343 0.023 Uiso 1 1 calc R . .
C18 C 0.02140(8) 0.1262(2) 0.02397(19) 0.0234(7) Uani 1 1 d . . .
H18 H -0.0006 0.0935 0.0211 0.028 Uiso 1 1 calc R . .
C19 C 0.03701(8) 0.1038(2) -0.03818(19) 0.0247(7) Uani 1 1 d . . .
H19 H 0.0259 0.0546 -0.0834 0.030 Uiso 1 1 calc R . .
C20 C 0.06843(8) 0.1519(2) -0.03532(19) 0.0251(7) Uani 1 1 d . . .
H20 H 0.0791 0.1360 -0.0783 0.030 Uiso 1 1 calc R . .
C21 C 0.08476(7) 0.2243(2) 0.03084(17) 0.0199(7) Uani 1 1 d . . .
H21 H 0.1063 0.2584 0.0323 0.024 Uiso 1 1 calc R . .
C22 C 0.10288(8) 0.0316(2) 0.25115(18) 0.0184(7) Uani 1 1 d . . .
C23 C 0.07090(8) 0.0117(2) 0.26436(19) 0.0251(7) Uani 1 1 d . . .
H23 H 0.0630 0.0573 0.3000 0.030 Uiso 1 1 calc R . .
C24 C 0.05000(8) -0.0741(2) 0.2263(2) 0.0314(8) Uani 1 1 d . . .
H24 H 0.0281 -0.0873 0.2365 0.038 Uiso 1 1 calc R . .
C25 C 0.06103(9) -0.1395(2) 0.1742(2) 0.0306(8) Uani 1 1 d . . .
H25 H 0.0466 -0.1977 0.1475 0.037 Uiso 1 1 calc R . .
C26 C 0.09322(10) -0.1205(2) 0.1607(2) 0.0401(9) Uani 1 1 d . . .
H26 H 0.1010 -0.1656 0.1243 0.048 Uiso 1 1 calc R . .
C27 C 0.11416(9) -0.0360(2) 0.2001(2) 0.0346(8) Uani 1 1 d . . .
H27 H 0.1366 -0.0243 0.1919 0.041 Uiso 1 1 calc R . .
C28 C 0.16166(7) 0.0948(2) 0.40475(18) 0.0170(7) Uani 1 1 d . . .
C29 C 0.14842(8) 0.0616(2) 0.4688(2) 0.0314(8) Uani 1 1 d . . .
H29 H 0.1231 0.0655 0.4578 0.038 Uiso 1 1 calc R . .
C30 C 0.17127(9) 0.0230(3) 0.5483(2) 0.0413(9) Uani 1 1 d . . .
H30 H 0.1615 -0.0015 0.5907 0.050 Uiso 1 1 calc R . .
C31 C 0.20815(9) 0.0195(2) 0.5672(2) 0.0303(8) Uani 1 1 d . . .
H31 H 0.2239 -0.0058 0.6228 0.036 Uiso 1 1 calc R . .
C32 C 0.22192(8) 0.0527(2) 0.50483(19) 0.0245(7) Uani 1 1 d . . .
H32 H 0.2474 0.0503 0.5172 0.029 Uiso 1 1 calc R . .
C33 C 0.19878(8) 0.0902(2) 0.42323(18) 0.0222(7) Uani 1 1 d . . .
H33 H 0.2085 0.1126 0.3801 0.027 Uiso 1 1 calc R . .
C34 C 0.16412(7) 0.3434(2) 0.50741(18) 0.0172(7) Uani 1 1 d . . .
C35 C 0.19886(8) 0.3094(2) 0.55457(18) 0.0217(7) Uani 1 1 d . . .
H35 H 0.2158 0.3015 0.5252 0.026 Uiso 1 1 calc R . .
C36 C 0.20945(8) 0.2866(2) 0.64469(19) 0.0257(7) Uani 1 1 d . . .
H36 H 0.2333 0.2619 0.6762 0.031 Uiso 1 1 calc R . .
C37 C 0.18512(8) 0.2999(2) 0.68770(19) 0.0244(7) Uani 1 1 d . . .
H37 H 0.1923 0.2851 0.7492 0.029 Uiso 1 1 calc R . .
C38 C 0.15026(8) 0.3348(2) 0.64158(19) 0.0252(7) Uani 1 1 d . . .
H38 H 0.1336 0.3444 0.6715 0.030 Uiso 1 1 calc R . .
C39 C 0.13989(8) 0.3555(2) 0.55266(19) 0.0214(7) Uani 1 1 d . . .
H39 H 0.1158 0.3785 0.5212 0.026 Uiso 1 1 calc R . .
C40 C 0.14010(7) 0.5107(2) 0.38439(17) 0.0168(7) Uani 1 1 d . . .
C41 C 0.16943(8) 0.5785(2) 0.41944(19) 0.0243(7) Uani 1 1 d . . .
H41 H 0.1931 0.5517 0.4493 0.029 Uiso 1 1 calc R . .
C42 C 0.16424(8) 0.6842(2) 0.41098(19) 0.0250(7) Uani 1 1 d . . .
H42 H 0.1844 0.7296 0.4342 0.030 Uiso 1 1 calc R . .
C43 C 0.13010(8) 0.7238(2) 0.36919(18) 0.0252(7) Uani 1 1 d . . .
H43 H 0.1267 0.7964 0.3621 0.030 Uiso 1 1 calc R . .
C44 C 0.10083(8) 0.6582(2) 0.33749(18) 0.0243(7) Uani 1 1 d . . .
H44 H 0.0771 0.6856 0.3099 0.029 Uiso 1 1 calc R . .
C45 C 0.10602(8) 0.5520(2) 0.34581(17) 0.0200(7) Uani 1 1 d . . .
H45 H 0.0856 0.5072 0.3244 0.024 Uiso 1 1 calc R . .

loop_
_atom_site_aniso_label
_atom_site_aniso_U_11
_atom_site_aniso_U_22
_atom_site_aniso_U_33
_atom_site_aniso_U_23
_atom_site_aniso_U_13
_atom_site_aniso_U_12
Ni 0.0166(2) 0.01731(19) 0.01540(19) -0.00025(17) 0.00660(15) 0.00060(18)
P1 0.0159(4) 0.0152(4) 0.0150(4) -0.0001(3) 0.0058(3) 0.0004(3)
P2 0.0176(4) 0.0159(4) 0.0170(4) 0.0011(3) 0.0071(3) 0.0010(3)
P3 0.0157(4) 0.0166(4) 0.0150(4) 0.0001(3) 0.0057(3) 0.0022(3)
B 0.0149(18) 0.0157(18) 0.0191(18) 0.0005(14) 0.0056(14) 0.0018(14)
N 0.0228(15) 0.0258(15) 0.0296(16) -0.0047(12) 0.0103(12) -0.0050(12)
O 0.0645(19) 0.0641(19) 0.091(2) -0.0191(16) 0.0632(17) -0.0199(15)
C1 0.0126(15) 0.0205(16) 0.0150(15) 0.0030(12) 0.0039(12) 0.0038(13)
C2 0.0201(17) 0.0229(17) 0.0195(16) 0.0023(13) 0.0078(13) 0.0033(13)
C3 0.0258(18) 0.0288(18) 0.0236(17) 0.0029(14) 0.0136(14) 0.0068(15)
C4 0.0199(17) 0.0364(19) 0.0288(19) 0.0118(15) 0.0139(14) 0.0039(16)
C5 0.0280(19) 0.0218(17) 0.036(2) 0.0060(15) 0.0141(15) 0.0001(15)
C6 0.0205(18) 0.0251(17) 0.0241(18) 0.0031(14) 0.0110(14) 0.0024(14)
C7 0.0190(16) 0.0136(14) 0.0145(15) -0.0012(12) 0.0042(12) -0.0015(13)
C8 0.0149(16) 0.0216(16) 0.0126(15) 0.0003(12) 0.0051(12) 0.0027(13)
C9 0.0134(15) 0.0157(15) 0.0193(16) 0.0004(12) 0.0052(12) 0.0015(12)
C10 0.0169(16) 0.0150(15) 0.0147(15) -0.0052(12) 0.0031(12) -0.0052(13)
C11 0.0164(16) 0.0185(16) 0.0197(16) 0.0023(13) 0.0037(13) 0.0008(13)
C12 0.0183(17) 0.0285(18) 0.0234(17) -0.0031(14) 0.0069(13) 0.0018(14)
C13 0.0224(18) 0.0160(16) 0.0197(17) -0.0039(13) -0.0015(14) 0.0031(14)
C14 0.0283(19) 0.0140(16) 0.0189(17) 0.0024(13) 0.0012(14) -0.0006(14)
C15 0.0193(17) 0.0194(16) 0.0230(17) -0.0026(13) 0.0071(13) -0.0032(14)
C16 0.0136(15) 0.0132(15) 0.0131(15) 0.0035(11) -0.0001(12) 0.0020(12)
C17 0.0214(17) 0.0195(16) 0.0167(16) 0.0006(12) 0.0078(13) 0.0010(13)
C18 0.0213(17) 0.0229(17) 0.0248(18) 0.0001(14) 0.0065(13) -0.0072(14)
C19 0.0309(19) 0.0204(17) 0.0188(17) -0.0047(13) 0.0040(14) -0.0048(15)
C20 0.0319(19) 0.0270(17) 0.0171(16) -0.0027(13) 0.0094(14) 0.0007(15)
C21 0.0213(16) 0.0188(15) 0.0185(16) 0.0002(13) 0.0058(13) -0.0013(14)
C22 0.0235(18) 0.0139(15) 0.0156(16) 0.0023(12) 0.0040(13) 0.0031(14)
C23 0.0221(18) 0.0265(17) 0.0253(18) -0.0084(14) 0.0069(14) -0.0037(15)
C24 0.0262(19) 0.0329(19) 0.030(2) 0.0001(16) 0.0039(15) -0.0086(16)
C25 0.041(2) 0.0166(17) 0.0259(19) -0.0016(14) 0.0015(16) -0.0063(16)
C26 0.062(3) 0.0242(19) 0.041(2) -0.0100(16) 0.0270(19) -0.0058(19)
C27 0.042(2) 0.0229(18) 0.051(2) -0.0081(17) 0.0314(18) -0.0046(17)
C28 0.0211(17) 0.0124(15) 0.0179(16) 0.0016(12) 0.0074(13) 0.0030(13)
C29 0.0233(19) 0.044(2) 0.0268(19) 0.0134(16) 0.0088(15) 0.0034(16)
C30 0.040(2) 0.060(2) 0.027(2) 0.0180(18) 0.0161(17) 0.005(2)
C31 0.033(2) 0.0307(19) 0.0227(19) 0.0081(15) 0.0037(15) 0.0053(16)
C32 0.0208(18) 0.0211(17) 0.0287(19) -0.0011(14) 0.0052(14) 0.0066(14)
C33 0.0263(19) 0.0185(16) 0.0218(17) 0.0006(13) 0.0083(14) 0.0055(14)
C34 0.0189(17) 0.0126(15) 0.0186(16) -0.0013(12) 0.0047(13) -0.0007(13)
C35 0.0231(18) 0.0221(17) 0.0226(17) -0.0026(13) 0.0112(14) 0.0002(14)
C36 0.0246(18) 0.0256(17) 0.0228(17) 0.0017(14) 0.0032(14) 0.0037(15)
C37 0.036(2) 0.0218(17) 0.0153(16) 0.0022(13) 0.0086(14) 0.0020(15)
C38 0.035(2) 0.0239(17) 0.0242(18) -0.0052(14) 0.0193(15) -0.0022(15)
C39 0.0231(17) 0.0225(17) 0.0196(17) -0.0007(13) 0.0089(13) 0.0011(14)
C40 0.0223(17) 0.0176(15) 0.0125(15) 0.0008(12) 0.0084(12) 0.0004(13)
C41 0.0202(18) 0.0253(18) 0.0263(18) 0.0003(14) 0.0068(13) 0.0062(14)
C42 0.0281(19) 0.0193(17) 0.0294(18) -0.0052(14) 0.0122(15) -0.0064(14)
C43 0.039(2) 0.0163(16) 0.0232(17) -0.0008(14) 0.0143(15) 0.0038(16)
C44 0.0236(18) 0.0245(17) 0.0217(17) -0.0006(13) 0.0041(13) 0.0089(15)
C45 0.0196(17) 0.0205(16) 0.0177(16) -0.0049(13) 0.0037(13) 0.0002(14)

loop_
_atom_type_symbol
_atom_type_description
_atom_type_scat_dispersion_real
_atom_type_scat_dispersion_imag
_atom_type_scat_source
C C 0.0033 0.0016 'International Tables Vol C Tables 4.2.6.8 and 6.1.1.4'
H H 0.0000 0.0000 'International Tables Vol C Tables 4.2.6.8 and 6.1.1.4'
B B 0.0013 0.0007 'International Tables Vol C Tables 4.2.6.8 and 6.1.1.4'
N N 0.0061 0.0033 'International Tables Vol C Tables 4.2.6.8 and 6.1.1.4'
O O 0.0106 0.0060 'International Tables Vol C Tables 4.2.6.8 and 6.1.1.4'
P P 0.1023 0.0942 'International Tables Vol C Tables 4.2.6.8 and 6.1.1.4'
Ni Ni 0.3393 1.1124 'International Tables Vol C Tables 4.2.6.8 and 6.1.1.4'

loop_
_geom_angle_atom_site_label_1
_geom_angle_atom_site_label_2
_geom_angle_atom_site_label_3
_geom_angle
_geom_angle_site_symmetry_1
_geom_angle_site_symmetry_3
_geom_angle_publ_flag
N Ni P2 119.84(9) . . ?
N Ni P1 124.68(9) . . ?
P2 Ni P1 92.54(3) . . ?
N Ni P3 124.01(9) . . ?
P2 Ni P3 91.74(3) . . ?
P1 Ni P3 95.42(3) . . ?
C7 P1 C10 109.22(12) . . ?
C7 P1 C16 106.73(13) . . ?
C10 P1 C16 100.58(11) . . ?
C7 P1 Ni 110.22(9) . . ?
C10 P1 Ni 116.21(10) . . ?
C16 P1 Ni 113.15(9) . . ?
C8 P2 C28 106.99(13) . . ?
C8 P2 C22 108.22(13) . . ?
C28 P2 C22 101.86(12) . . ?
C8 P2 Ni 111.17(9) . . ?
C28 P2 Ni 113.91(9) . . ?
C22 P2 Ni 114.05(10) . . ?
C9 P3 C34 109.68(13) . . ?
C9 P3 C40 105.42(13) . . ?
C34 P3 C40 102.90(12) . . ?
C9 P3 Ni 111.66(9) . . ?
C34 P3 Ni 111.57(9) . . ?
C40 P3 Ni 115.08(9) . . ?
C1 B C8 109.9(2) . . ?
C1 B C9 108.8(2) . . ?
C8 B C9 110.0(2) . . ?
C1 B C7 106.9(2) . . ?
C8 B C7 111.9(2) . . ?
C9 B C7 109.2(2) . . ?
O N Ni 176.0(3) . . ?
C2 C1 C6 114.3(3) . . ?
C2 C1 B 124.5(2) . . ?
C6 C1 B 121.2(2) . . ?
C3 C2 C1 123.3(3) . . ?
C3 C2 H2 118.4 . . ?
C1 C2 H2 118.4 . . ?
C4 C3 C2 120.3(3) . . ?
C4 C3 H3 119.8 . . ?
C2 C3 H3 119.8 . . ?
C3 C4 C5 118.5(3) . . ?
C3 C4 H4 120.8 . . ?
C5 C4 H4 120.8 . . ?
C6 C5 C4 120.7(3) . . ?
C6 C5 H5 119.7 . . ?
C4 C5 H5 119.7 . . ?
C5 C6 C1 122.9(3) . . ?
C5 C6 H6 118.5 . . ?
C1 C6 H6 118.5 . . ?
B C7 P1 113.96(18) . . ?
B C7 H7A 108.8 . . ?
P1 C7 H7A 108.8 . . ?
B C7 H7B 108.8 . . ?
P1 C7 H7B 108.8 . . ?
H7A C7 H7B 107.7 . . ?
B C8 P2 114.92(19) . . ?
B C8 H8A 108.5 . . ?
P2 C8 H8A 108.5 . . ?
B C8 H8B 108.5 . . ?
P2 C8 H8B 108.5 . . ?
H8A C8 H8B 107.5 . . ?
B C9 P3 114.59(18) . . ?
B C9 H9A 108.6 . . ?
P3 C9 H9A 108.6 . . ?
B C9 H9B 108.6 . . ?
P3 C9 H9B 108.6 . . ?
H9A C9 H9B 107.6 . . ?
C15 C10 C11 118.7(3) . . ?
C15 C10 P1 121.0(2) . . ?
C11 C10 P1 120.3(2) . . ?
C12 C11 C10 120.6(3) . . ?
C12 C11 H11 119.7 . . ?
C10 C11 H11 119.7 . . ?
C11 C12 C13 120.1(3) . . ?
C11 C12 H12 119.9 . . ?
C13 C12 H12 119.9 . . ?
C14 C13 C12 119.7(3) . . ?
C14 C13 H13 120.2 . . ?
C12 C13 H13 120.2 . . ?
C13 C14 C15 120.4(3) . . ?
C13 C14 H14 119.8 . . ?
C15 C14 H14 119.8 . . ?
C14 C15 C10 120.4(3) . . ?
C14 C15 H15 119.8 . . ?
C10 C15 H15 119.8 . . ?
C21 C16 C17 118.9(2) . . ?
C21 C16 P1 123.4(2) . . ?
C17 C16 P1 117.7(2) . . ?
C18 C17 C16 120.8(3) . . ?
C18 C17 H17 119.6 . . ?
C16 C17 H17 119.6 . . ?
C19 C18 C17 119.5(3) . . ?
C19 C18 H18 120.2 . . ?
C17 C18 H18 120.2 . . ?
C20 C19 C18 120.6(3) . . ?
C20 C19 H19 119.7 . . ?
C18 C19 H19 119.7 . . ?
C19 C20 C21 119.8(3) . . ?
C19 C20 H20 120.1 . . ?
C21 C20 H20 120.1 . . ?
C16 C21 C20 120.3(3) . . ?
C16 C21 H21 119.8 . . ?
C20 C21 H21 119.8 . . ?
C23 C22 C27 118.7(3) . . ?
C23 C22 P2 120.2(2) . . ?
C27 C22 P2 121.1(2) . . ?
C22 C23 C24 120.9(3) . . ?
C22 C23 H23 119.5 . . ?
C24 C23 H23 119.5 . . ?
C25 C24 C23 119.9(3) . . ?
C25 C24 H24 120.0 . . ?
C23 C24 H24 120.0 . . ?
C24 C25 C26 119.7(3) . . ?
C24 C25 H25 120.2 . . ?
C26 C25 H25 120.2 . . ?
C25 C26 C27 119.9(3) . . ?
C25 C26 H26 120.0 . . ?
C27 C26 H26 120.0 . . ?
C22 C27 C26 120.8(3) . . ?
C22 C27 H27 119.6 . . ?
C26 C27 H27 119.6 . . ?
C29 C28 C33 118.3(3) . . ?
C29 C28 P2 118.8(2) . . ?
C33 C28 P2 122.9(2) . . ?
C30 C29 C28 121.0(3) . . ?
C30 C29 H29 119.5 . . ?
C28 C29 H29 119.5 . . ?
C31 C30 C29 120.8(3) . . ?
C31 C30 H30 119.6 . . ?
C29 C30 H30 119.6 . . ?
C32 C31 C30 119.2(3) . . ?
C32 C31 H31 120.4 . . ?
C30 C31 H31 120.4 . . ?
C31 C32 C33 120.3(3) . . ?
C31 C32 H32 119.8 . . ?
C33 C32 H32 119.8 . . ?
C28 C33 C32 120.4(3) . . ?
C28 C33 H33 119.8 . . ?
C32 C33 H33 119.8 . . ?
C35 C34 C39 118.2(3) . . ?
C35 C34 P3 124.8(2) . . ?
C39 C34 P3 117.0(2) . . ?
C34 C35 C36 121.0(3) . . ?
C34 C35 H35 119.5 . . ?
C36 C35 H35 119.5 . . ?
C37 C36 C35 119.5(3) . . ?
C37 C36 H36 120.2 . . ?
C35 C36 H36 120.2 . . ?
C38 C37 C36 120.2(3) . . ?
C38 C37 H37 119.9 . . ?
C36 C37 H37 119.9 . . ?
C39 C38 C37 119.8(3) . . ?
C39 C38 H38 120.1 . . ?
C37 C38 H38 120.1 . . ?
C38 C39 C34 121.1(3) . . ?
C38 C39 H39 119.4 . . ?
C34 C39 H39 119.4 . . ?
C45 C40 C41 118.3(2) . . ?
C45 C40 P3 120.4(2) . . ?
C41 C40 P3 121.3(2) . . ?
C42 C41 C40 120.5(3) . . ?
C42 C41 H41 119.7 . . ?
C40 C41 H41 119.7 . . ?
C43 C42 C41 120.2(3) . . ?
C43 C42 H42 119.9 . . ?
C41 C42 H42 119.9 . . ?
C42 C43 C44 119.9(3) . . ?
C42 C43 H43 120.0 . . ?
C44 C43 H43 120.0 . . ?
C43 C44 C45 119.9(3) . . ?
C43 C44 H44 120.0 . . ?
C45 C44 H44 120.0 . . ?
C40 C45 C44 121.1(3) . . ?
C40 C45 H45 119.5 . . ?
C44 C45 H45 119.5 . . ?

loop_
_geom_bond_atom_site_label_1
_geom_bond_atom_site_label_2
_geom_bond_distance
_geom_bond_site_symmetry_2
_geom_bond_publ_flag
Ni N 1.624(3) . ?
Ni P2 2.2154(8) . ?
Ni P1 2.2326(8) . ?
Ni P3 2.2337(8) . ?
P1 C7 1.793(3) . ?
P1 C10 1.832(3) . ?
P1 C16 1.834(3) . ?
P2 C8 1.803(3) . ?
P2 C28 1.835(3) . ?
P2 C22 1.833(3) . ?
P3 C9 1.811(3) . ?
P3 C34 1.829(3) . ?
P3 C40 1.830(3) . ?
B C1 1.626(4) . ?
B C8 1.667(4) . ?
B C9 1.672(4) . ?
B C7 1.684(4) . ?
N O 1.183(3) . ?
C1 C2 1.401(4) . ?
C1 C6 1.403(4) . ?
C2 C3 1.388(4) . ?
C2 H2 0.9500 . ?
C3 C4 1.369(4) . ?
C3 H3 0.9500 . ?
C4 C5 1.386(4) . ?
C4 H4 0.9500 . ?
C5 C6 1.377(4) . ?
C5 H5 0.9500 . ?
C6 H6 0.9500 . ?
C7 H7A 0.9900 . ?
C7 H7B 0.9900 . ?
C8 H8A 0.9900 . ?
C8 H8B 0.9900 . ?
C9 H9A 0.9900 . ?
C9 H9B 0.9900 . ?
C10 C15 1.389(4) . ?
C10 C11 1.391(4) . ?
C11 C12 1.380(3) . ?
C11 H11 0.9500 . ?
C12 C13 1.384(4) . ?
C12 H12 0.9500 . ?
C13 C14 1.377(4) . ?
C13 H13 0.9500 . ?
C14 C15 1.384(3) . ?
C14 H14 0.9500 . ?
C15 H15 0.9500 . ?
C16 C21 1.386(4) . ?
C16 C17 1.385(4) . ?
C17 C18 1.386(4) . ?
C17 H17 0.9500 . ?
C18 C19 1.378(4) . ?
C18 H18 0.9500 . ?
C19 C20 1.371(4) . ?
C19 H19 0.9500 . ?
C20 C21 1.394(4) . ?
C20 H20 0.9500 . ?
C21 H21 0.9500 . ?
C22 C23 1.373(4) . ?
C22 C27 1.377(4) . ?
C23 C24 1.389(4) . ?
C23 H23 0.9500 . ?
C24 C25 1.366(4) . ?
C24 H24 0.9500 . ?
C25 C26 1.382(4) . ?
C25 H25 0.9500 . ?
C26 C27 1.382(4) . ?
C26 H26 0.9500 . ?
C27 H27 0.9500 . ?
C28 C29 1.379(4) . ?
C28 C33 1.386(4) . ?
C29 C30 1.373(4) . ?
C29 H29 0.9500 . ?
C30 C31 1.374(4) . ?
C30 H30 0.9500 . ?
C31 C32 1.369(4) . ?
C31 H31 0.9500 . ?
C32 C33 1.396(4) . ?
C32 H32 0.9500 . ?
C33 H33 0.9500 . ?
C34 C35 1.381(3) . ?
C34 C39 1.399(4) . ?
C35 C36 1.394(4) . ?
C35 H35 0.9500 . ?
C36 C37 1.377(4) . ?
C36 H36 0.9500 . ?
C37 C38 1.385(4) . ?
C37 H37 0.9500 . ?
C38 C39 1.371(4) . ?
C38 H38 0.9500 . ?
C39 H39 0.9500 . ?
C40 C45 1.372(3) . ?
C40 C41 1.400(4) . ?
C41 C42 1.383(4) . ?
C41 H41 0.9500 . ?
C42 C43 1.372(4) . ?
C42 H42 0.9500 . ?
C43 C44 1.376(4) . ?
C43 H43 0.9500 . ?
C44 C45 1.389(3) . ?
C44 H44 0.9500 . ?
C45 H45 0.9500 . ?
